data_4331764
loop_
_publ_author_name
'Pierre Thu\'ery'

_publ_section_title
;
 Sulfonate Complexes of Actinide Ions: Structural Diversity in Uranyl
 Complexes with 2-Sulfobenzoate
;
_journal_name_full 'Inorganic Chemistry'
_journal_page_first 435
_journal_page_last 447
_journal_paper_doi 10.1021/ic3022744
_journal_volume 52
_journal_year 2013
_chemical_formula_sum 'C40 H54 N4 O38 S4 U5'
_chemical_formula_weight 2517.26
_space_group_IT_number 14
_symmetry_cell_setting monoclinic
_symmetry_space_group_name_Hall '-P 2yn'
_symmetry_space_group_name_H-M 'P 1 21/n 1'
_atom_sites_solution_hydrogens geom
_atom_sites_solution_primary direct
_atom_sites_solution_secondary difmap
_audit_creation_method SHELXL-97
_cell_angle_alpha 90.00
_cell_angle_beta 97.2807(5)
_cell_angle_gamma 90.00
_cell_formula_units_Z 4
_cell_length_a 13.34650(10)
_cell_length_b 28.5557(3)
_cell_length_c 16.3283(2)
_cell_measurement_reflns_used 207332
_cell_measurement_temperature 150(2)
_cell_measurement_theta_max 28.70
_cell_measurement_theta_min 3.00
_cell_volume 6172.84(11)
_computing_cell_refinement 'HKL2000 (Otwinowski & Minor, 1997)'
_computing_data_collection 'COLLECT (Nonius, 1998)'
_computing_data_reduction 'HKL2000 (Otwinowski & Minor, 1997)'
_computing_molecular_graphics 'SHELXTL (Sheldrick, 2008)'
_computing_publication_material 'SHELXTL (Sheldrick, 2008); PLATON (Spek, 2003)'
_computing_structure_refinement 'SHELXL-97 (Sheldrick, 2008)'
_computing_structure_solution 'SHELXS-97 (Sheldrick, 2008)'
_diffrn_ambient_temperature 150(2)
_diffrn_measured_fraction_theta_full 0.998
_diffrn_measured_fraction_theta_max 0.998
_diffrn_measurement_device_type 'Nonius Kappa-CCD area-detector diffractometer'
_diffrn_measurement_method 'two \f and six \w scans with 1\% steps (1017 frames)'
_diffrn_radiation_monochromator graphite
_diffrn_radiation_source 'fine-focus sealed tube'
_diffrn_radiation_type MoK\a
_diffrn_radiation_wavelength 0.71073
_diffrn_reflns_av_R_equivalents 0.0240
_diffrn_reflns_av_sigmaI/netI 0.0323
_diffrn_reflns_limit_h_max 18
_diffrn_reflns_limit_h_min -18
_diffrn_reflns_limit_k_max 38
_diffrn_reflns_limit_k_min -38
_diffrn_reflns_limit_l_max 22
_diffrn_reflns_limit_l_min -22
_diffrn_reflns_number 207332
_diffrn_reflns_theta_full 28.70
_diffrn_reflns_theta_max 28.70
_diffrn_reflns_theta_min 3.00
_diffrn_standards_decay_% 0
_diffrn_standards_interval_time 0
_diffrn_standards_number 0
_exptl_absorpt_coefficient_mu 13.312
_exptl_absorpt_correction_T_max 0.514
_exptl_absorpt_correction_T_min 0.311
_exptl_absorpt_correction_type multi-scan
_exptl_absorpt_process_details 'SCALEPACK (Otwinowski & Minor, 1997)'
_exptl_crystal_colour 'translucent light yellow'
_exptl_crystal_density_diffrn 2.709
_exptl_crystal_description needle
_exptl_crystal_F_000 4600
_exptl_crystal_size_max 0.23
_exptl_crystal_size_mid 0.08
_exptl_crystal_size_min 0.05
_refine_diff_density_max 5.611
_refine_diff_density_min -1.823
_refine_diff_density_rms 0.239
_refine_ls_extinction_method none
_refine_ls_goodness_of_fit_ref 1.023
_refine_ls_hydrogen_treatment constr
_refine_ls_matrix_type full
_refine_ls_number_parameters 820
_refine_ls_number_reflns 15900
_refine_ls_number_restraints 0
_refine_ls_restrained_S_all 1.023
_refine_ls_R_factor_all 0.0460
_refine_ls_R_factor_gt 0.0351
_refine_ls_shift/su_max 0.001
_refine_ls_shift/su_mean 0.000
_refine_ls_structure_factor_coef Fsqd
_refine_ls_weighting_details 'calc w=1/[\s^2^(Fo^2^)+(0.0555P)^2^+20.1732P] where P=(Fo^2^+2Fc^2^)/3'
_refine_ls_weighting_scheme calc
_refine_ls_wR_factor_gt 0.0930
_refine_ls_wR_factor_ref 0.0974
_reflns_number_gt 13026
_reflns_number_total 15900
_reflns_threshold_expression >2sigma(I)
_cod_data_source_file ic3022744_si_002_08.cif
_cod_data_source_block 8
_cod_original_cell_volume 6172.85(11)
_cod_original_sg_symbol_H-M 'P 21/n'
_cod_database_code 4331764

loop_
_symmetry_equiv_pos_as_xyz
'x, y, z'
'-x+1/2, y+1/2, -z+1/2'
'-x, -y, -z'
'x-1/2, -y-1/2, z-1/2'

loop_
_atom_site_label
_atom_site_type_symbol
_atom_site_fract_x
_atom_site_fract_y
_atom_site_fract_z
_atom_site_U_iso_or_equiv
_atom_site_adp_type
_atom_site_occupancy
_atom_site_symmetry_multiplicity
_atom_site_calc_flag
_atom_site_refinement_flags
U1 U 0.605596(13) 0.106719(7) 0.305259(11) 0.01596(5) Uani 1 1 d .
U2 U 0.329776(15) 0.122310(7) 0.186153(12) 0.01843(6) Uani 1 1 d .
U3 U 0.362171(15) 0.124516(8) 0.417091(12) 0.01854(6) Uani 1 1 d .
U4 U 0.882582(14) 0.119323(7) 0.422705(12) 0.01689(5) Uani 1 1 d .
U5 U 0.850388(14) 0.118516(7) 0.193661(12) 0.01649(5) Uani 1 1 d .
S1 S 0.41700(10) 0.14133(6) -0.01516(9) 0.0241(3) Uani 1 1 d .
S2 S 0.79290(10) 0.15144(5) 0.61673(8) 0.0200(3) Uani 1 1 d .
S3 S 0.35394(12) 0.13907(6) 0.63672(10) 0.0328(4) Uani 1 1 d .
S4 S 0.86588(12) 0.13746(6) -0.02421(9) 0.0277(3) Uani 1 1 d .
O1 O 0.6007(3) 0.04440(15) 0.3025(2) 0.0243(9) Uani 1 1 d .
O2 O 0.6091(3) 0.16891(16) 0.3067(3) 0.0318(10) Uani 1 1 d .
O3 O 0.3018(3) 0.06128(15) 0.1808(3) 0.0279(9) Uani 1 1 d .
O4 O 0.3512(3) 0.18411(16) 0.1882(3) 0.0263(9) Uani 1 1 d .
O5 O 0.3355(3) 0.06419(15) 0.4287(3) 0.0278(9) Uani 1 1 d .
O6 O 0.3867(3) 0.18580(17) 0.4097(3) 0.0330(10) Uani 1 1 d .
O7 O 0.9029(3) 0.05823(15) 0.4421(2) 0.0248(9) Uani 1 1 d .
O8 O 0.8662(3) 0.18109(15) 0.4100(3) 0.0244(9) Uani 1 1 d .
O9 O 0.8693(3) 0.05734(16) 0.1799(3) 0.0286(9) Uani 1 1 d .
O10 O 0.8328(3) 0.17998(15) 0.2030(3) 0.0285(9) Uani 1 1 d .
O11 O 0.4352(3) 0.11206(15) 0.3017(2) 0.0230(9) Uani 1 1 d .
O12 O 0.7750(3) 0.10676(14) 0.3076(2) 0.0196(8) Uani 1 1 d .
O13 O 0.2402(3) 0.13317(17) 0.2998(3) 0.0279(9) Uani 1 1 d .
H13 H 0.2046 0.1088 0.3004 0.034 Uiso 1 1 d R
O14 O 0.9721(3) 0.11787(15) 0.3097(2) 0.0247(9) Uani 1 1 d .
H14 H 1.0199 0.0926 0.3063 0.030 Uiso 1 1 d R
O15 O 0.5050(3) 0.10554(15) 0.1595(2) 0.0227(8) Uani 1 1 d .
O16 O 0.6671(3) 0.10470(16) 0.1612(2) 0.0255(9) Uani 1 1 d .
O17 O 0.3407(3) 0.12526(16) 0.0376(3) 0.0290(10) Uani 1 1 d .
O18 O 0.3703(3) 0.15400(18) -0.0963(3) 0.0353(11) Uani 1 1 d .
O19 O 0.4825(3) 0.17685(16) 0.0256(3) 0.0352(10) Uani 1 1 d .
O20 O 0.5430(3) 0.10452(16) 0.4492(2) 0.0272(9) Uani 1 1 d .
O21 O 0.7051(3) 0.10658(16) 0.4506(2) 0.0252(9) Uani 1 1 d .
O22 O 0.8713(3) 0.13330(15) 0.5686(3) 0.0248(9) Uani 1 1 d .
O23 O 0.7240(3) 0.18365(15) 0.5701(3) 0.0304(10) Uani 1 1 d .
O24 O 0.8377(3) 0.16885(16) 0.6962(3) 0.0297(10) Uani 1 1 d .
O25 O 0.2110(3) 0.14008(17) 0.4745(3) 0.0328(10) Uani 1 1 d .
O26 O 0.0495(3) 0.13317(15) 0.4876(2) 0.0246(9) Uani 1 1 d .
O27 O 0.4060(3) 0.13027(17) 0.5645(3) 0.0313(10) Uani 1 1 d .
O28 O 0.3033(4) 0.18290(19) 0.6323(4) 0.0516(14) Uani 1 1 d .
O29 O 0.4236(4) 0.1326(2) 0.7128(3) 0.0498(15) Uani 1 1 d .
O30 O 1.0048(3) 0.13329(19) 0.1413(3) 0.0378(12) Uani 1 1 d .
O31 O 1.1636(3) 0.13308(15) 0.1205(3) 0.0253(9) Uani 1 1 d .
O32 O 0.8099(3) 0.12569(17) 0.0455(3) 0.0303(10) Uani 1 1 d .
O33 O 0.9206(4) 0.18104(17) -0.0112(4) 0.0466(13) Uani 1 1 d .
O34 O 0.7998(4) 0.1349(2) -0.1008(3) 0.0452(14) Uani 1 1 d .
O35 O 0.1684(4) 0.0027(2) 0.4343(3) 0.0498(14) Uani 1 1 d .
H35A H 0.1896 0.0281 0.4719 0.060 Uiso 1 1 d R
H35B H 0.1254 -0.0104 0.4744 0.060 Uiso 1 1 d R
O36 O 0.1163(3) 0.04832(18) 0.2911(3) 0.0408(12) Uani 1 1 d .
H36A H 0.1662 0.0390 0.2685 0.049 Uiso 1 1 d R
H36B H 0.1185 0.0301 0.3367 0.049 Uiso 1 1 d R
O37 O 0.2558(5) 0.22590(19) 0.0206(4) 0.067(2) Uani 1 1 d .
H37A H 0.2955 0.2311 0.0660 0.081 Uiso 1 1 d R
H37B H 0.2256 0.2553 0.0217 0.081 Uiso 1 1 d R
O38 O 0.4755(4) 0.27165(17) 0.0801(3) 0.0466(13) Uani 1 1 d .
H38A H 0.4855 0.2454 0.0643 0.056 Uiso 1 1 d R
H38B H 0.5131 0.2914 0.0634 0.056 Uiso 1 1 d R
N1 N 0.1553(6) 0.2258(3) 0.2921(5) 0.066(2) Uani 1 1 d .
H1 H 0.1954 0.1983 0.3029 0.079 Uiso 1 1 d R
N2 N 0.0357(6) 0.2931(3) 0.2792(5) 0.061(2) Uani 1 1 d .
H2 H -0.0125 0.3176 0.2733 0.073 Uiso 1 1 d R
N3 N 0.1646(4) 0.20699(18) -0.1292(3) 0.0263(11) Uani 1 1 d .
H3 H 0.2084 0.2057 -0.0784 0.032 Uiso 1 1 d R
N4 N 0.0439(4) 0.20883(18) -0.2582(3) 0.0287(11) Uani 1 1 d .
H4 H 0.0042 0.2139 -0.3018 0.034 Uiso 1 1 d R
C1 C 0.5808(4) 0.09845(19) 0.1222(3) 0.0177(10) Uani 1 1 d .
C2 C 0.5685(4) 0.07855(19) 0.0378(3) 0.0187(11) Uani 1 1 d .
C3 C 0.4937(4) 0.0922(2) -0.0259(3) 0.0216(11) Uani 1 1 d .
C4 C 0.4819(5) 0.0679(2) -0.0991(4) 0.0300(14) Uani 1 1 d .
H4A H 0.4341 0.0778 -0.1420 0.036 Uiso 1 1 calc R
C5 C 0.5399(5) 0.0288(2) -0.1101(4) 0.0346(15) Uani 1 1 d .
H5 H 0.5288 0.0118 -0.1590 0.041 Uiso 1 1 calc R
C6 C 0.6143(5) 0.0150(2) -0.0482(4) 0.0339(15) Uani 1 1 d .
H6 H 0.6533 -0.0113 -0.0555 0.041 Uiso 1 1 calc R
C7 C 0.6310(4) 0.0402(2) 0.0245(4) 0.0269(13) Uani 1 1 d .
H7 H 0.6836 0.0319 0.0648 0.032 Uiso 1 1 calc R
C8 C 0.6299(4) 0.10069(19) 0.4897(3) 0.0178(10) Uani 1 1 d .
C9 C 0.6431(4) 0.08494(19) 0.5758(3) 0.0183(10) Uani 1 1 d .
C10 C 0.7187(4) 0.10253(19) 0.6362(3) 0.0177(10) Uani 1 1 d .
C11 C 0.7336(4) 0.0827(2) 0.7145(4) 0.0255(12) Uani 1 1 d .
H11 H 0.7813 0.0954 0.7548 0.031 Uiso 1 1 calc R
C12 C 0.6780(5) 0.0444(2) 0.7327(4) 0.0306(14) Uani 1 1 d .
H12 H 0.6905 0.0304 0.7844 0.037 Uiso 1 1 calc R
C13 C 0.6023(5) 0.0261(2) 0.6735(4) 0.0332(15) Uani 1 1 d .
H13A H 0.5646 0.0002 0.6856 0.040 Uiso 1 1 calc R
C14 C 0.5850(5) 0.0473(2) 0.5972(4) 0.0285(13) Uani 1 1 d .
H14A H 0.5331 0.0361 0.5588 0.034 Uiso 1 1 calc R
C15 C 0.1415(4) 0.1251(2) 0.5120(3) 0.0207(11) Uani 1 1 d .
C16 C 0.1664(4) 0.0950(2) 0.5877(3) 0.0213(11) Uani 1 1 d .
C17 C 0.2590(4) 0.0958(2) 0.6391(4) 0.0263(13) Uani 1 1 d .
C18 C 0.2782(5) 0.0628(3) 0.7018(4) 0.0449(19) Uani 1 1 d .
H18 H 0.3406 0.0629 0.7343 0.054 Uiso 1 1 calc R
C19 C 0.2068(6) 0.0301(3) 0.7169(5) 0.048(2) Uani 1 1 d .
H19 H 0.2209 0.0080 0.7586 0.057 Uiso 1 1 calc R
C20 C 0.1133(5) 0.0308(3) 0.6686(5) 0.0396(17) Uani 1 1 d .
H20 H 0.0633 0.0097 0.6791 0.048 Uiso 1 1 calc R
C21 C 0.0948(5) 0.0623(2) 0.6059(4) 0.0283(13) Uani 1 1 d .
H21 H 0.0320 0.0620 0.5740 0.034 Uiso 1 1 calc R
C22 C 1.0732(4) 0.1213(2) 0.1004(3) 0.0216(11) Uani 1 1 d .
C23 C 1.0491(4) 0.0907(2) 0.0255(4) 0.0261(12) Uani 1 1 d .
C24 C 0.9590(4) 0.0930(2) -0.0293(4) 0.0243(12) Uani 1 1 d .
C25 C 0.9416(5) 0.0620(3) -0.0944(4) 0.0377(16) Uani 1 1 d .
H25 H 0.8815 0.0637 -0.1301 0.045 Uiso 1 1 calc R
C26 C 1.0128(6) 0.0284(3) -0.1071(5) 0.054(2) Uani 1 1 d .
H26 H 1.0003 0.0073 -0.1506 0.065 Uiso 1 1 calc R
C27 C 1.1028(6) 0.0262(3) -0.0546(5) 0.052(2) Uani 1 1 d .
H27 H 1.1513 0.0039 -0.0630 0.063 Uiso 1 1 calc R
C28 C 1.1197(5) 0.0572(3) 0.0099(4) 0.0411(18) Uani 1 1 d .
H28 H 1.1807 0.0557 0.0444 0.049 Uiso 1 1 calc R
C29 C 0.1173(9) 0.2320(4) 0.2107(7) 0.085(4) Uani 1 1 d .
H29A H 0.0773 0.2051 0.1907 0.102 Uiso 1 1 calc R
H29B H 0.1722 0.2355 0.1775 0.102 Uiso 1 1 calc R
C30 C 0.0530(8) 0.2752(4) 0.2040(9) 0.105(5) Uani 1 1 d .
H30A H 0.0857 0.2990 0.1743 0.126 Uiso 1 1 calc R
H30B H -0.0113 0.2679 0.1720 0.126 Uiso 1 1 calc R
C31 C 0.0730(6) 0.2171(3) 0.3479(7) 0.059(3) Uani 1 1 d .
H31A H 0.0983 0.2228 0.4053 0.071 Uiso 1 1 calc R
H31B H 0.0476 0.1853 0.3420 0.071 Uiso 1 1 calc R
C32 C -0.0100(6) 0.2529(4) 0.3163(7) 0.077(3) Uani 1 1 d .
H32A H -0.0594 0.2382 0.2755 0.093 Uiso 1 1 calc R
H32B H -0.0445 0.2634 0.3618 0.093 Uiso 1 1 calc R
C33 C 0.2126(7) 0.2688(4) 0.3210(6) 0.075(3) Uani 1 1 d .
H33A H 0.2590 0.2775 0.2825 0.090 Uiso 1 1 calc R
H33B H 0.2508 0.2636 0.3748 0.090 Uiso 1 1 calc R
C34 C 0.1295(7) 0.3089(3) 0.3259(8) 0.077(3) Uani 1 1 d .
H34A H 0.1198 0.3146 0.3829 0.093 Uiso 1 1 calc R
H34B H 0.1515 0.3379 0.3027 0.093 Uiso 1 1 calc R
C35 C 0.2158(4) 0.2279(2) -0.1958(4) 0.0311(14) Uani 1 1 d .
H35C H 0.2693 0.2073 -0.2091 0.037 Uiso 1 1 calc R
H35D H 0.2455 0.2577 -0.1779 0.037 Uiso 1 1 calc R
C36 C 0.1372(5) 0.2347(3) -0.2719(4) 0.0329(14) Uani 1 1 d .
H36C H 0.1223 0.2677 -0.2801 0.040 Uiso 1 1 calc R
H36D H 0.1631 0.2228 -0.3207 0.040 Uiso 1 1 calc R
C37 C 0.0732(4) 0.2348(2) -0.1145(4) 0.0270(13) Uani 1 1 d .
H37C H 0.0915 0.2674 -0.1044 0.032 Uiso 1 1 calc R
H37D H 0.0454 0.2228 -0.0666 0.032 Uiso 1 1 calc R
C38 C -0.0049(4) 0.2307(2) -0.1914(4) 0.0292(13) Uani 1 1 d .
H38C H -0.0614 0.2117 -0.1792 0.035 Uiso 1 1 calc R
H38D H -0.0301 0.2615 -0.2084 0.035 Uiso 1 1 calc R
C39 C 0.1324(5) 0.1577(2) -0.1521(5) 0.0378(16) Uani 1 1 d .
H39A H 0.0928 0.1450 -0.1115 0.045 Uiso 1 1 calc R
H39B H 0.1914 0.1380 -0.1537 0.045 Uiso 1 1 calc R
C40 C 0.0699(5) 0.1587(2) -0.2363(5) 0.0401(17) Uani 1 1 d .
H40A H 0.1080 0.1452 -0.2773 0.048 Uiso 1 1 calc R
H40B H 0.0087 0.1406 -0.2352 0.048 Uiso 1 1 calc R

loop_
_atom_site_aniso_label
_atom_site_aniso_U_11
_atom_site_aniso_U_22
_atom_site_aniso_U_33
_atom_site_aniso_U_23
_atom_site_aniso_U_13
_atom_site_aniso_U_12
U1 0.01156(9) 0.02255(11) 0.01386(10) -0.00108(7) 0.00199(7) -0.00016(7)
U2 0.01267(10) 0.02584(11) 0.01633(10) -0.00373(8) 0.00012(7) 0.00241(7)
U3 0.01219(9) 0.02845(11) 0.01533(10) -0.00215(8) 0.00312(7) -0.00051(7)
U4 0.01305(9) 0.02306(11) 0.01453(10) 0.00099(7) 0.00159(7) -0.00213(7)
U5 0.01245(10) 0.02331(11) 0.01402(10) -0.00029(7) 0.00294(7) -0.00106(7)
S1 0.0190(6) 0.0334(8) 0.0190(7) 0.0048(6) -0.0009(5) 0.0031(6)
S2 0.0190(6) 0.0220(7) 0.0188(6) -0.0009(5) 0.0022(5) -0.0038(5)
S3 0.0304(8) 0.0448(10) 0.0250(8) -0.0128(7) 0.0110(6) -0.0138(7)
S4 0.0299(7) 0.0362(8) 0.0176(7) 0.0069(6) 0.0058(6) 0.0038(7)
O1 0.0182(19) 0.025(2) 0.030(2) 0.0007(17) 0.0043(17) -0.0014(15)
O2 0.032(2) 0.026(2) 0.036(3) -0.0070(19) 0.003(2) 0.0019(18)
O3 0.027(2) 0.029(2) 0.027(2) 0.0018(18) -0.0013(17) -0.0001(18)
O4 0.019(2) 0.029(2) 0.031(2) -0.0060(18) 0.0027(17) -0.0001(17)
O5 0.026(2) 0.028(2) 0.029(2) -0.0010(18) 0.0022(18) -0.0027(17)
O6 0.026(2) 0.038(3) 0.037(3) -0.003(2) 0.0094(19) -0.0070(19)
O7 0.026(2) 0.026(2) 0.022(2) 0.0047(17) -0.0001(17) 0.0009(17)
O8 0.0212(19) 0.024(2) 0.027(2) 0.0027(17) 0.0008(16) -0.0012(16)
O9 0.031(2) 0.028(2) 0.028(2) -0.0010(18) 0.0088(18) 0.0090(18)
O10 0.035(2) 0.024(2) 0.028(2) -0.0016(18) 0.0063(18) -0.0050(18)
O11 0.0130(18) 0.042(2) 0.0135(18) -0.0049(17) 0.0007(14) 0.0004(17)
O12 0.0118(17) 0.031(2) 0.0163(18) 0.0003(16) 0.0025(14) -0.0017(15)
O13 0.0133(18) 0.048(3) 0.024(2) -0.0042(19) 0.0062(16) -0.0061(18)
O14 0.0133(18) 0.043(3) 0.019(2) 0.0034(17) 0.0055(15) 0.0021(16)
O15 0.0164(18) 0.037(2) 0.0145(19) -0.0033(17) 0.0028(15) 0.0028(17)
O16 0.0175(19) 0.045(3) 0.0142(19) -0.0010(18) 0.0027(15) -0.0015(18)
O17 0.019(2) 0.044(3) 0.024(2) -0.0009(19) 0.0014(17) 0.0067(18)
O18 0.031(2) 0.049(3) 0.023(2) 0.008(2) -0.0052(18) 0.012(2)
O19 0.035(2) 0.025(2) 0.045(3) -0.002(2) 0.002(2) 0.0034(19)
O20 0.0162(19) 0.047(3) 0.018(2) -0.0004(18) 0.0019(16) 0.0000(18)
O21 0.0164(19) 0.043(3) 0.0157(19) 0.0003(18) 0.0012(15) -0.0040(17)
O22 0.0164(19) 0.037(2) 0.021(2) -0.0032(18) 0.0047(15) -0.0056(17)
O23 0.028(2) 0.025(2) 0.037(3) 0.0054(19) -0.0001(19) 0.0009(18)
O24 0.027(2) 0.037(3) 0.025(2) -0.0078(19) 0.0024(17) -0.0086(19)
O25 0.019(2) 0.046(3) 0.036(3) 0.012(2) 0.0123(18) 0.0068(19)
O26 0.0170(18) 0.039(2) 0.018(2) 0.0032(17) 0.0006(15) -0.0042(17)
O27 0.021(2) 0.053(3) 0.021(2) -0.007(2) 0.0045(17) -0.0049(19)
O28 0.051(3) 0.043(3) 0.066(4) -0.012(3) 0.028(3) -0.016(3)
O29 0.040(3) 0.080(4) 0.030(3) -0.008(3) 0.005(2) -0.027(3)
O30 0.021(2) 0.072(3) 0.022(2) -0.015(2) 0.0075(17) -0.014(2)
O31 0.0152(18) 0.038(2) 0.022(2) -0.0003(18) -0.0016(15) 0.0001(17)
O32 0.019(2) 0.052(3) 0.019(2) 0.0022(19) 0.0013(16) -0.0045(19)
O33 0.051(3) 0.028(3) 0.066(4) 0.005(2) 0.025(3) -0.001(2)
O34 0.047(3) 0.069(4) 0.018(2) 0.000(2) 0.000(2) 0.031(3)
O35 0.051(3) 0.054(3) 0.045(3) 0.011(3) 0.005(3) -0.016(3)
O36 0.032(3) 0.041(3) 0.049(3) 0.013(2) 0.004(2) 0.004(2)
O37 0.096(5) 0.034(3) 0.060(4) -0.021(3) -0.032(3) 0.037(3)
O38 0.060(3) 0.028(3) 0.050(3) 0.001(2) 0.000(3) 0.009(2)
N1 0.061(5) 0.051(4) 0.093(6) 0.030(4) 0.041(4) 0.023(4)
N2 0.055(4) 0.072(5) 0.054(5) 0.021(4) 0.000(4) 0.022(4)
N3 0.022(2) 0.026(3) 0.030(3) 0.003(2) 0.000(2) 0.001(2)
N4 0.023(2) 0.030(3) 0.032(3) -0.006(2) -0.002(2) 0.005(2)
C1 0.014(2) 0.023(3) 0.016(3) 0.000(2) 0.0022(19) 0.002(2)
C2 0.014(2) 0.021(3) 0.022(3) -0.003(2) 0.004(2) 0.000(2)
C3 0.020(3) 0.030(3) 0.016(3) -0.001(2) 0.005(2) 0.000(2)
C4 0.028(3) 0.045(4) 0.016(3) -0.004(3) 0.002(2) -0.004(3)
C5 0.036(3) 0.043(4) 0.026(3) -0.015(3) 0.011(3) -0.007(3)
C6 0.032(3) 0.036(4) 0.035(4) -0.014(3) 0.011(3) 0.005(3)
C7 0.023(3) 0.031(3) 0.027(3) -0.002(3) 0.007(2) 0.005(2)
C8 0.014(2) 0.023(3) 0.017(3) -0.004(2) 0.0037(19) -0.003(2)
C9 0.014(2) 0.024(3) 0.017(3) -0.001(2) 0.0040(19) -0.001(2)
C10 0.017(2) 0.021(3) 0.016(2) -0.004(2) 0.0038(19) -0.002(2)
C11 0.023(3) 0.036(3) 0.018(3) 0.001(2) 0.002(2) 0.001(2)
C12 0.031(3) 0.038(4) 0.023(3) 0.012(3) 0.003(3) -0.004(3)
C13 0.036(3) 0.029(3) 0.036(4) 0.006(3) 0.014(3) -0.004(3)
C14 0.028(3) 0.032(3) 0.026(3) -0.005(3) 0.005(2) -0.011(3)
C15 0.018(3) 0.030(3) 0.015(3) -0.002(2) 0.004(2) 0.005(2)
C16 0.022(3) 0.025(3) 0.017(3) -0.003(2) 0.003(2) 0.000(2)
C17 0.025(3) 0.034(3) 0.020(3) -0.002(2) 0.005(2) -0.009(2)
C18 0.031(4) 0.066(5) 0.034(4) 0.005(4) -0.013(3) -0.007(3)
C19 0.044(4) 0.054(5) 0.042(4) 0.030(4) -0.010(3) -0.012(4)
C20 0.040(4) 0.041(4) 0.037(4) 0.006(3) 0.003(3) -0.010(3)
C21 0.029(3) 0.031(3) 0.024(3) -0.001(3) 0.002(2) -0.007(3)
C22 0.018(3) 0.030(3) 0.017(3) 0.000(2) 0.002(2) -0.004(2)
C23 0.024(3) 0.030(3) 0.023(3) -0.006(2) 0.000(2) 0.000(2)
C24 0.023(3) 0.029(3) 0.021(3) -0.004(2) 0.002(2) 0.009(2)
C25 0.030(3) 0.052(4) 0.027(3) -0.012(3) -0.009(3) 0.010(3)
C26 0.047(4) 0.059(5) 0.050(5) -0.034(4) -0.020(4) 0.021(4)
C27 0.040(4) 0.060(5) 0.053(5) -0.031(4) -0.011(4) 0.017(4)
C28 0.031(3) 0.049(4) 0.038(4) -0.017(3) -0.011(3) 0.012(3)
C29 0.101(9) 0.088(8) 0.071(7) 0.018(6) 0.032(6) 0.044(7)
C30 0.049(6) 0.090(9) 0.180(14) -0.065(9) 0.029(7) 0.007(6)
C31 0.054(5) 0.029(4) 0.103(8) 0.000(4) 0.047(5) -0.002(3)
C32 0.038(5) 0.080(7) 0.113(9) 0.038(6) 0.004(5) -0.027(5)
C33 0.053(5) 0.106(9) 0.060(6) 0.026(6) -0.021(5) -0.041(6)
C34 0.066(6) 0.038(5) 0.122(10) -0.012(5) -0.010(6) -0.017(4)
C35 0.018(3) 0.034(3) 0.043(4) -0.002(3) 0.009(3) 0.000(2)
C36 0.026(3) 0.045(4) 0.029(3) -0.006(3) 0.009(3) 0.002(3)
C37 0.025(3) 0.028(3) 0.030(3) 0.003(3) 0.011(2) 0.002(2)
C38 0.019(3) 0.029(3) 0.041(4) -0.005(3) 0.008(3) 0.000(2)
C39 0.038(4) 0.016(3) 0.056(5) 0.000(3) -0.007(3) 0.001(3)
C40 0.041(4) 0.027(3) 0.048(4) -0.014(3) -0.009(3) 0.007(3)

loop_
_atom_type_symbol
_atom_type_description
_atom_type_scat_dispersion_real
_atom_type_scat_dispersion_imag
_atom_type_scat_source
C C 0.0033 0.0016 'International Tables Vol C Tables 4.2.6.8 and 6.1.1.4'
H H 0.0000 0.0000 'International Tables Vol C Tables 4.2.6.8 and 6.1.1.4'
N N 0.0061 0.0033 'International Tables Vol C Tables 4.2.6.8 and 6.1.1.4'
O O 0.0106 0.0060 'International Tables Vol C Tables 4.2.6.8 and 6.1.1.4'
S S 0.1246 0.1234 'International Tables Vol C Tables 4.2.6.8 and 6.1.1.4'
U U -9.6767 9.6646 'International Tables Vol C Tables 4.2.6.8 and 6.1.1.4'

loop_
_geom_angle_atom_site_label_1
_geom_angle_atom_site_label_2
_geom_angle_atom_site_label_3
_geom_angle
_geom_angle_site_symmetry_1
_geom_angle_site_symmetry_3
O2 U1 O1 179.17(19) . .
O2 U1 O12 88.54(16) . .
O1 U1 O12 91.96(15) . .
O2 U1 O11 87.58(17) . .
O1 U1 O11 91.91(16) . .
O12 U1 O11 176.09(16) . .
O2 U1 O21 88.83(17) . .
O1 U1 O21 91.97(16) . .
O12 U1 O21 65.48(13) . .
O11 U1 O21 114.96(13) . .
O2 U1 O15 92.01(17) . .
O1 U1 O15 87.18(16) . .
O12 U1 O15 114.74(12) . .
O11 U1 O15 64.89(13) . .
O21 U1 O15 179.14(15) . .
O2 U1 O16 91.35(17) . .
O1 U1 O16 88.27(16) . .
O12 U1 O16 65.33(13) . .
O11 U1 O16 114.22(13) . .
O21 U1 O16 130.78(12) . .
O15 U1 O16 49.41(12) . .
O2 U1 O20 91.33(17) . .
O1 U1 O20 89.06(16) . .
O12 U1 O20 114.97(13) . .
O11 U1 O20 65.68(13) . .
O21 U1 O20 49.51(12) . .
O15 U1 O20 130.24(12) . .
O16 U1 O20 177.32(15) . .
O3 U2 O4 176.82(18) . .
O3 U2 O11 91.07(17) . .
O4 U2 O11 91.80(17) . .
O3 U2 O13 92.46(18) . .
O4 U2 O13 87.17(17) . .
O11 U2 O13 71.23(14) . .
O3 U2 O31 85.76(17) . 1_455
O4 U2 O31 91.07(17) . 1_455
O11 U2 O31 149.26(14) . 1_455
O13 U2 O31 78.36(14) . 1_455
O3 U2 O17 91.37(18) . .
O4 U2 O17 87.45(17) . .
O11 U2 O17 137.20(13) . .
O13 U2 O17 151.23(14) . .
O31 U2 O17 73.51(14) 1_455 .
O3 U2 O15 89.95(17) . .
O4 U2 O15 92.42(16) . .
O11 U2 O15 67.32(13) . .
O13 U2 O15 138.52(13) . .
O31 U2 O15 143.08(13) 1_455 .
O17 U2 O15 69.96(13) . .
O5 U3 O6 177.38(19) . .
O5 U3 O11 92.85(18) . .
O6 U3 O11 89.77(18) . .
O5 U3 O13 93.48(18) . .
O6 U3 O13 87.48(19) . .
O11 U3 O13 70.48(13) . .
O5 U3 O25 86.98(18) . .
O6 U3 O25 90.88(18) . .
O11 U3 O25 146.97(15) . .
O13 U3 O25 76.56(15) . .
O5 U3 O27 89.22(18) . .
O6 U3 O27 88.70(19) . .
O11 U3 O27 140.25(14) . .
O13 U3 O27 149.02(14) . .
O25 U3 O27 72.77(15) . .
O5 U3 O20 87.55(17) . .
O6 U3 O20 93.35(18) . .
O11 U3 O20 68.09(13) . .
O13 U3 O20 138.56(13) . .
O25 U3 O20 144.74(14) . .
O27 U3 O20 72.35(14) . .
O8 U4 O7 176.29(18) . .
O8 U4 O12 90.25(17) . .
O7 U4 O12 93.37(17) . .
O8 U4 O14 89.60(17) . .
O7 U4 O14 92.38(17) . .
O12 U4 O14 70.78(14) . .
O8 U4 O26 88.95(17) . 1_655
O7 U4 O26 88.34(17) . 1_655
O12 U4 O26 149.80(13) . 1_655
O14 U4 O26 79.02(14) . 1_655
O8 U4 O22 86.00(17) . .
O7 U4 O22 90.77(17) . .
O12 U4 O22 137.06(13) . .
O14 U4 O22 151.72(13) . .
O26 U4 O22 72.98(13) 1_655 .
O8 U4 O21 93.44(16) . .
O7 U4 O21 87.20(17) . .
O12 U4 O21 66.95(13) . .
O14 U4 O21 137.62(14) . .
O26 U4 O21 143.23(13) 1_655 .
O22 U4 O21 70.61(13) . .
O10 U5 O9 177.58(19) . .
O10 U5 O12 89.89(17) . .
O9 U5 O12 92.46(17) . .
O10 U5 O14 91.37(18) . .
O9 U5 O14 89.96(18) . .
O12 U5 O14 70.49(13) . .
O10 U5 O30 89.19(19) . .
O9 U5 O30 89.18(19) . .
O12 U5 O30 145.76(14) . .
O14 U5 O30 75.31(15) . .
O10 U5 O32 89.28(18) . .
O9 U5 O32 88.54(18) . .
O12 U5 O32 140.59(13) . .
O14 U5 O32 148.92(13) . .
O30 U5 O32 73.62(15) . .
O10 U5 O16 92.19(17) . .
O9 U5 O16 88.19(18) . .
O12 U5 O16 67.57(13) . .
O14 U5 O16 137.90(13) . .
O30 U5 O16 146.66(14) . .
O32 U5 O16 73.09(13) . .
O18 S1 O19 114.5(3) . .
O18 S1 O17 111.3(3) . .
O19 S1 O17 111.6(3) . .
O18 S1 C3 107.4(3) . .
O19 S1 C3 106.2(3) . .
O17 S1 C3 105.2(3) . .
O24 S2 O23 114.6(3) . .
O24 S2 O22 110.9(2) . .
O23 S2 O22 112.8(3) . .
O24 S2 C10 106.7(3) . .
O23 S2 C10 105.3(3) . .
O22 S2 C10 105.7(2) . .
O28 S3 O27 112.4(3) . .
O28 S3 O29 113.6(4) . .
O27 S3 O29 110.2(3) . .
O28 S3 C17 106.2(3) . .
O27 S3 C17 108.2(3) . .
O29 S3 C17 105.8(3) . .
O34 S4 O33 114.5(4) . .
O34 S4 O32 110.1(3) . .
O33 S4 O32 112.3(3) . .
O34 S4 C24 106.1(3) . .
O33 S4 C24 106.1(3) . .
O32 S4 C24 107.3(3) . .
U2 O11 U3 113.20(16) . .
U2 O11 U1 123.58(17) . .
U3 O11 U1 121.75(17) . .
U4 O12 U5 111.27(15) . .
U4 O12 U1 123.19(17) . .
U5 O12 U1 122.59(17) . .
U2 O13 U3 104.99(15) . .
U2 O13 H13 104.1 . .
U3 O13 H13 103.6 . .
U4 O14 U5 105.63(15) . .
U4 O14 H14 117.9 . .
U5 O14 H14 110.8 . .
C1 O15 U2 161.4(4) . .
C1 O15 U1 95.3(3) . .
U2 O15 U1 103.16(13) . .
C1 O16 U5 162.1(4) . .
C1 O16 U1 95.0(3) . .
U5 O16 U1 102.78(14) . .
S1 O17 U2 135.6(3) . .
C8 O20 U3 159.6(4) . .
C8 O20 U1 95.6(3) . .
U3 O20 U1 102.74(14) . .
C8 O21 U4 160.5(4) . .
C8 O21 U1 96.6(3) . .
U4 O21 U1 102.86(14) . .
S2 O22 U4 135.3(2) . .
C15 O25 U3 148.2(4) . .
C15 O26 U4 158.3(4) . 1_455
S3 O27 U3 137.4(3) . .
C22 O30 U5 151.1(4) . .
C22 O31 U2 154.3(4) . 1_655
S4 O32 U5 136.0(2) . .
H35A O35 H35B 90.6 . .
H36A O36 H36B 103.4 . .
H37A O37 H37B 92.7 . .
H38A O38 H38B 113.4 . .
C29 N1 C33 108.1(8) . .
C29 N1 C31 113.1(9) . .
C33 N1 C31 108.8(8) . .
C29 N1 H1 114.5 . .
C33 N1 H1 111.5 . .
C31 N1 H1 100.8 . .
C30 N2 C34 110.7(9) . .
C30 N2 C32 101.7(10) . .
C34 N2 C32 113.8(8) . .
C30 N2 H2 111.8 . .
C34 N2 H2 110.6 . .
C32 N2 H2 107.9 . .
C35 N3 C37 111.4(5) . .
C35 N3 C39 109.7(5) . .
C37 N3 C39 108.9(5) . .
C35 N3 H3 111.4 . .
C37 N3 H3 107.7 . .
C39 N3 H3 107.7 . .
C38 N4 C36 110.9(5) . .
C38 N4 C40 109.7(5) . .
C36 N4 C40 109.5(5) . .
C38 N4 H4 105.3 . .
C36 N4 H4 103.6 . .
C40 N4 H4 117.6 . .
O16 C1 O15 118.2(5) . .
O16 C1 C2 120.9(5) . .
O15 C1 C2 120.7(5) . .
C3 C2 C7 118.7(5) . .
C3 C2 C1 124.6(5) . .
C7 C2 C1 116.4(5) . .
C4 C3 C2 119.8(5) . .
C4 C3 S1 119.1(5) . .
C2 C3 S1 121.1(4) . .
C3 C4 C5 121.1(6) . .
C3 C4 H4A 119.5 . .
C5 C4 H4A 119.5 . .
C6 C5 C4 119.9(6) . .
C6 C5 H5 120.1 . .
C4 C5 H5 120.1 . .
C5 C6 C7 120.2(6) . .
C5 C6 H6 119.9 . .
C7 C6 H6 119.9 . .
C6 C7 C2 120.2(6) . .
C6 C7 H7 119.9 . .
C2 C7 H7 119.9 . .
O20 C8 O21 117.2(5) . .
O20 C8 C9 121.3(5) . .
O21 C8 C9 121.2(5) . .
C14 C9 C10 118.0(5) . .
C14 C9 C8 118.3(5) . .
C10 C9 C8 123.4(5) . .
C11 C10 C9 120.3(5) . .
C11 C10 S2 118.0(4) . .
C9 C10 S2 121.6(4) . .
C12 C11 C10 120.3(6) . .
C12 C11 H11 119.9 . .
C10 C11 H11 119.9 . .
C11 C12 C13 120.5(6) . .
C11 C12 H12 119.8 . .
C13 C12 H12 119.8 . .
C14 C13 C12 118.8(6) . .
C14 C13 H13A 120.6 . .
C12 C13 H13A 120.6 . .
C13 C14 C9 122.0(6) . .
C13 C14 H14A 119.0 . .
C9 C14 H14A 119.0 . .
O25 C15 O26 122.3(5) . .
O25 C15 C16 119.8(5) . .
O26 C15 C16 117.9(5) . .
C21 C16 C17 117.3(5) . .
C21 C16 C15 118.1(5) . .
C17 C16 C15 124.5(5) . .
C18 C17 C16 119.7(6) . .
C18 C17 S3 115.0(5) . .
C16 C17 S3 125.2(5) . .
C19 C18 C17 121.5(6) . .
C19 C18 H18 119.2 . .
C17 C18 H18 119.2 . .
C18 C19 C20 118.7(7) . .
C18 C19 H19 120.7 . .
C20 C19 H19 120.7 . .
C21 C20 C19 120.0(7) . .
C21 C20 H20 120.0 . .
C19 C20 H20 120.0 . .
C20 C21 C16 122.6(6) . .
C20 C21 H21 118.7 . .
C16 C21 H21 118.7 . .
O30 C22 O31 122.0(5) . .
O30 C22 C23 120.0(5) . .
O31 C22 C23 117.9(5) . .
C28 C23 C24 117.4(6) . .
C28 C23 C22 118.0(5) . .
C24 C23 C22 124.6(5) . .
C25 C24 C23 120.4(5) . .
C25 C24 S4 116.2(5) . .
C23 C24 S4 123.2(5) . .
C24 C25 C26 120.5(6) . .
C24 C25 H25 119.7 . .
C26 C25 H25 119.7 . .
C25 C26 C27 119.8(7) . .
C25 C26 H26 120.1 . .
C27 C26 H26 120.1 . .
C28 C27 C26 119.4(7) . .
C28 C27 H27 120.3 . .
C26 C27 H27 120.3 . .
C27 C28 C23 122.4(6) . .
C27 C28 H28 118.8 . .
C23 C28 H28 118.8 . .
N1 C29 C30 108.4(10) . .
N1 C29 H29A 110.0 . .
C30 C29 H29A 110.0 . .
N1 C29 H29B 110.0 . .
C30 C29 H29B 110.0 . .
H29A C29 H29B 108.4 . .
N2 C30 C29 113.6(12) . .
N2 C30 H30A 108.9 . .
C29 C30 H30A 108.9 . .
N2 C30 H30B 108.9 . .
C29 C30 H30B 108.9 . .
H30A C30 H30B 107.7 . .
N1 C31 C32 103.4(7) . .
N1 C31 H31A 111.1 . .
C32 C31 H31A 111.1 . .
N1 C31 H31B 111.1 . .
C32 C31 H31B 111.1 . .
H31A C31 H31B 109.0 . .
N2 C32 C31 109.7(7) . .
N2 C32 H32A 109.7 . .
C31 C32 H32A 109.7 . .
N2 C32 H32B 109.7 . .
C31 C32 H32B 109.7 . .
H32A C32 H32B 108.2 . .
N1 C33 C34 106.0(7) . .
N1 C33 H33A 110.5 . .
C34 C33 H33A 110.5 . .
N1 C33 H33B 110.5 . .
C34 C33 H33B 110.5 . .
H33A C33 H33B 108.7 . .
N2 C34 C33 107.8(7) . .
N2 C34 H34A 110.1 . .
C33 C34 H34A 110.1 . .
N2 C34 H34B 110.1 . .
C33 C34 H34B 110.1 . .
H34A C34 H34B 108.5 . .
N3 C35 C36 108.3(5) . .
N3 C35 H35C 110.0 . .
C36 C35 H35C 110.0 . .
N3 C35 H35D 110.0 . .
C36 C35 H35D 110.0 . .
H35C C35 H35D 108.4 . .
N4 C36 C35 108.3(5) . .
N4 C36 H36C 110.0 . .
C35 C36 H36C 110.0 . .
N4 C36 H36D 110.0 . .
C35 C36 H36D 110.0 . .
H36C C36 H36D 108.4 . .
N3 C37 C38 108.1(5) . .
N3 C37 H37C 110.1 . .
C38 C37 H37C 110.1 . .
N3 C37 H37D 110.1 . .
C38 C37 H37D 110.1 . .
H37C C37 H37D 108.4 . .
N4 C38 C37 108.7(5) . .
N4 C38 H38C 110.0 . .
C37 C38 H38C 110.0 . .
N4 C38 H38D 110.0 . .
C37 C38 H38D 110.0 . .
H38C C38 H38D 108.3 . .
N3 C39 C40 108.4(5) . .
N3 C39 H39A 110.0 . .
C40 C39 H39A 110.0 . .
N3 C39 H39B 110.0 . .
C40 C39 H39B 110.0 . .
H39A C39 H39B 108.4 . .
N4 C40 C39 108.5(5) . .
N4 C40 H40A 110.0 . .
C39 C40 H40A 110.0 . .
N4 C40 H40B 110.0 . .
C39 C40 H40B 110.0 . .
H40A C40 H40B 108.4 . .

loop_
_geom_bond_atom_site_label_1
_geom_bond_atom_site_label_2
_geom_bond_distance
_geom_bond_site_symmetry_2
U1 O2 1.777(5) .
U1 O1 1.781(4) .
U1 O12 2.256(4) .
U1 O11 2.273(4) .
U1 O21 2.569(4) .
U1 O15 2.580(4) .
U1 O16 2.588(4) .
U1 O20 2.592(4) .
U1 U5 3.9518(3) .
U1 U3 3.9562(3) .
U2 O3 1.782(4) .
U2 O4 1.787(4) .
U2 O11 2.226(4) .
U2 O13 2.352(4) .
U2 O31 2.358(4) 1_455
U2 O17 2.450(4) .
U2 O15 2.479(4) .
U2 U3 3.7412(3) .
U3 O5 1.774(4) .
U3 O6 1.787(5) .
U3 O11 2.256(4) .
U3 O13 2.364(4) .
U3 O25 2.372(4) .
U3 O27 2.410(4) .
U3 O20 2.471(4) .
U4 O8 1.786(4) .
U4 O7 1.787(4) .
U4 O12 2.245(4) .
U4 O14 2.322(4) .
U4 O26 2.375(4) 1_655
U4 O22 2.439(4) .
U4 O21 2.495(4) .
U4 U5 3.7101(3) .
U5 O10 1.780(4) .
U5 O9 1.783(4) .
U5 O12 2.249(4) .
U5 O14 2.334(4) .
U5 O30 2.367(4) .
U5 O32 2.420(4) .
U5 O16 2.468(4) .
S1 O18 1.437(4) .
S1 O19 1.445(5) .
S1 O17 1.488(5) .
S1 C3 1.758(6) .
S2 O24 1.446(4) .
S2 O23 1.447(4) .
S2 O22 1.480(4) .
S2 C10 1.764(5) .
S3 O28 1.420(6) .
S3 O27 1.464(4) .
S3 O29 1.467(6) .
S3 C17 1.774(6) .
S4 O34 1.437(5) .
S4 O33 1.445(5) .
S4 O32 1.477(4) .
S4 C24 1.785(6) .
O13 H13 0.8433 .
O14 H14 0.9687 .
O15 C1 1.262(6) .
O16 C1 1.256(6) .
O20 C8 1.265(6) .
O21 C8 1.267(6) .
O25 C15 1.250(7) .
O26 C15 1.264(7) .
O26 U4 2.375(4) 1_455
O30 C22 1.246(7) .
O31 C22 1.256(7) .
O31 U2 2.358(4) 1_655
O35 H35A 0.9691 .
O35 H35B 0.9974 .
O36 H36A 0.8447 .
O36 H36B 0.9054 .
O37 H37A 0.8684 .
O37 H37B 0.9318 .
O38 H38A 0.8081 .
O38 H38B 0.8237 .
N1 C29 1.373(13) .
N1 C33 1.492(12) .
N1 C31 1.533(10) .
N1 H1 0.9540 .
N2 C30 1.377(14) .
N2 C34 1.453(11) .
N2 C32 1.465(11) .
N2 H2 0.9483 .
N3 C35 1.481(8) .
N3 C37 1.500(7) .
N3 C39 1.504(8) .
N3 H3 0.9527 .
N4 C38 1.477(8) .
N4 C36 1.489(8) .
N4 C40 1.504(8) .
N4 H4 0.8444 .
C1 C2 1.480(7) .
C2 C3 1.404(8) .
C2 C7 1.410(8) .
C3 C4 1.374(8) .
C4 C5 1.384(9) .
C4 H4A 0.9300 .
C5 C6 1.381(10) .
C5 H5 0.9300 .
C6 C7 1.383(9) .
C6 H6 0.9300 .
C7 H7 0.9300 .
C8 C9 1.465(7) .
C9 C14 1.396(8) .
C9 C10 1.411(7) .
C10 C11 1.389(8) .
C11 C12 1.376(9) .
C11 H11 0.9300 .
C12 C13 1.407(9) .
C12 H12 0.9300 .
C13 C14 1.377(9) .
C13 H13A 0.9300 .
C14 H14A 0.9300 .
C15 C16 1.508(8) .
C16 C21 1.394(8) .
C16 C17 1.403(8) .
C17 C18 1.390(10) .
C18 C19 1.380(10) .
C18 H18 0.9300 .
C19 C20 1.389(10) .
C19 H19 0.9300 .
C20 C21 1.361(9) .
C20 H20 0.9300 .
C21 H21 0.9300 .
C22 C23 1.503(8) .
C23 C28 1.389(9) .
C23 C24 1.407(8) .
C24 C25 1.381(8) .
C25 C26 1.385(10) .
C25 H25 0.9300 .
C26 C27 1.385(10) .
C26 H26 0.9300 .
C27 C28 1.373(10) .
C27 H27 0.9300 .
C28 H28 0.9300 .
C29 C30 1.498(14) .
C29 H29A 0.9700 .
C29 H29B 0.9700 .
C30 H30A 0.9700 .
C30 H30B 0.9700 .
C31 C32 1.548(12) .
C31 H31A 0.9700 .
C31 H31B 0.9700 .
C32 H32A 0.9700 .
C32 H32B 0.9700 .
C33 C34 1.604(14) .
C33 H33A 0.9700 .
C33 H33B 0.9700 .
C34 H34A 0.9700 .
C34 H34B 0.9700 .
C35 C36 1.534(9) .
C35 H35C 0.9700 .
C35 H35D 0.9700 .
C36 H36C 0.9700 .
C36 H36D 0.9700 .
C37 C38 1.531(9) .
C37 H37C 0.9700 .
C37 H37D 0.9700 .
C38 H38C 0.9700 .
C38 H38D 0.9700 .
C39 C40 1.515(10) .
C39 H39A 0.9700 .
C39 H39B 0.9700 .
C40 H40A 0.9700 .
C40 H40B 0.9700 .

loop_
_geom_hbond_atom_site_label_D
_geom_hbond_atom_site_label_H
_geom_hbond_atom_site_label_A
_geom_hbond_distance_DH
_geom_hbond_distance_HA
_geom_hbond_distance_DA
_geom_hbond_angle_DHA
_geom_hbond_site_symmetry_A
O13 H13 O36 0.84 2.09 2.927(7) 175.2 .
O14 H14 O36 0.97 1.84 2.808(6) 173.8 1_655
O35 H35A O5 0.97 2.39 2.848(6) 108.6 .
O35 H35B O7 1.00 2.00 2.915(6) 151.5 3_656
O36 H36A O3 0.84 2.53 3.262(7) 146.1 .
O36 H36B O35 0.91 1.82 2.689(7) 159.2 .
O37 H37A O4 0.87 2.44 3.107(7) 133.8 .
O37 H37B O23 0.93 1.92 2.755(6) 148.7 4_565
O38 H38A O19 0.81 2.06 2.855(7) 169.2 .
O38 H38B O26 0.82 2.56 3.319(7) 153.6 4_665
N1 H1 O13 0.95 1.96 2.873(9) 160.7 .
N2 H2 O29 0.95 1.87 2.739(9) 150.8 4_565
N3 H3 O37 0.95 1.76 2.646(8) 153.8 .
N4 H4 O38 0.84 1.96 2.741(8) 152.7 4_565
N4 H4 O24 0.84 2.56 2.985(6) 112.0 1_454
